data_1561005
loop_
_publ_author_name
'Fertig, Alex A.'
'Rabbani, S. M. Gulam'
'Koch, Melissa D.'
'Brennessel, William W.'
'Mir\'o, Pere'
'Matson, Ellen M.'

_publ_section_title
;
 Physicochemical implications of surface alkylation of high-valent,
 Lindqvist-type polyoxovanadate-alkoxide clusters.
;
_journal_issue 12
_journal_name_full Nanoscale
_journal_page_first 6162
_journal_page_last 6173
_journal_paper_doi 10.1039/d0nr09201k
_journal_volume 13
_journal_year 2021
_chemical_formula_moiety 'C12 H24 O19 V6, 2(C16 H36 N), C2 H3 N'
_chemical_formula_sum 'C46 H99 N3 O19 V6'
_chemical_formula_weight 1303.92
_space_group_crystal_system monoclinic
_space_group_IT_number 14
_space_group_name_Hall '-P 2yn'
_space_group_name_H-M_alt 'P 1 21/n 1'
_atom_sites_solution_hydrogens geom
_atom_sites_solution_primary dual
_atom_sites_solution_secondary difmap
_audit_creation_date 2020-12-21
_audit_creation_method
;
Olex2 1.3-ac4
(compiled 2020.03.28 svn.rd84adfe8 for Rigaku Oxford Diffraction, GUI svn.r6032)
;
_audit_update_record
;
2020-12-30 deposited with the CCDC.	2021-03-05 downloaded from the CCDC.
;
_cell_angle_alpha 90
_cell_angle_beta 100.8308(9)
_cell_angle_gamma 90
_cell_formula_units_Z 4
_cell_length_a 18.13612(16)
_cell_length_b 16.90558(16)
_cell_length_c 19.59064(19)
_cell_measurement_reflns_used 35039
_cell_measurement_temperature 100.00(11)
_cell_measurement_theta_max 76.3000
_cell_measurement_theta_min 3.0230
_cell_volume 5899.52(10)
_computing_cell_refinement 'CrysAlisPro 1.171.40.84a (Rigaku OD, 2020)'
_computing_data_collection 'CrysAlisPro 1.171.40.84a (Rigaku OD, 2020)'
_computing_data_reduction 'CrysAlisPro 1.171.40.84a (Rigaku OD, 2020)'
_computing_molecular_graphics 'Olex2 1.3-ac4 (Dolomanov et al., 2009)'
_computing_publication_material 'Olex2 1.3-ac4 (Dolomanov et al., 2009)'
_computing_structure_refinement 'SHELXL 2018/3 (Sheldrick, 2015b)'
_computing_structure_solution 'SHELXT 2018/2 (Sheldrick, 2015a)'
_diffrn_ambient_environment N~2~
_diffrn_ambient_temperature 100.00(11)
_diffrn_detector 'Hybrid Pixel Array Detector'
_diffrn_detector_area_resol_mean 10.0000
_diffrn_detector_type HyPix
_diffrn_measured_fraction_theta_full 0.998
_diffrn_measured_fraction_theta_max 0.984
_diffrn_measurement_details
;
List of Runs (angles in degrees, time in seconds):

  # Type    Start    End  Width  t~exp~   \w     \q     \k     \f   Frames
#--------------------------------------------------------------------------
  1  \w    -21.00  71.00   0.50    2.22    --   49.75 -78.00  56.00  184
  2  \w     34.00 127.00   0.50    8.87    --  105.75 -78.00  56.00  186
  3  \w     98.00 164.00   0.50    8.87    --  105.75  15.00 120.00  132
  4  \w    129.00 163.00   0.50    8.87    --  105.75  15.00 150.00   68
  5  \w     98.00 164.00   0.50    8.87    --  105.75  15.00  90.00  132
  6  \w     98.00 164.00   0.50    8.87    --  105.75  15.00  30.00  132
  7  \w    105.00 135.00   0.50    8.87    --  105.75  30.00 150.00   60
  8  \w     92.00 178.00   0.50    8.87    --  105.75  61.00 150.00  172
  9  \w     90.00 137.00   0.50    8.87    --  105.75  77.00 -90.00   94
 10  \w    135.00 160.00   0.50    8.87    --  105.75  15.00-150.00   50
 11  \w     85.00 178.00   0.50    8.87    --  105.75  78.00-177.00  186
 12  \w     51.00  85.00   0.50    8.87    --  105.75 -61.00  60.00   68
 13  \w     34.00  87.00   0.50    8.87    --  105.75 -61.00 -30.00  106
 14  \w     34.00  87.00   0.50    8.87    --  105.75 -61.00 -90.00  106
 15  \w     34.00  87.00   0.50    8.87    --  105.75 -61.00-120.00  106
 16  \w     34.00  87.00   0.50    8.87    --  105.75 -61.00-150.00  106
 17  \w     51.00 115.00   0.50    8.87    --  105.75-125.00-150.00  128
 18  \w     36.00  86.00   0.50    8.87    --  105.75 -61.00   0.00  100
 19  \w     34.00  87.00   0.50    8.87    --  105.75 -61.00  90.00  106
 20  \w     38.00 101.00   0.50    8.87    --  105.75 -94.00  30.00  126
 21  \w    -23.00   5.00   0.50    2.22    --   49.75 -19.00-120.00   56
 22  \w     29.00 121.00   0.50    2.22    --   49.75  78.00-177.00  184
 23  \w    -23.00   5.00   0.50    2.22    --   49.75 -19.00  60.00   56
 24  \w    -71.00  22.00   0.50    2.22    --  -49.75  78.00-177.00  186
 25  \w    -42.00 -12.00   0.50    8.87    --  -84.25  45.00  30.00   60
 26  \w    -42.00 -12.00   0.50    8.87    --  -84.25  45.00   0.00   60
 27  \w   -105.00 -12.00   0.50    8.87    --  -84.25  78.00-177.00  186
 28  \w   -121.00 -29.00   0.50    2.22    --  -49.75 -78.00  56.00  184
 29  \w   -121.00 -70.00   0.50    2.22    --  -49.75-125.00 -60.00  102
;
_diffrn_measurement_device 'four-circle diffractometer'
_diffrn_measurement_device_type 'XtaLAB Synergy, Dualflex, HyPix'
_diffrn_measurement_method '\w scans'
_diffrn_orient_matrix_type 'CrysAlisPro convention (1999,Acta A55,543-557)'
_diffrn_orient_matrix_UB_11 -0.0427906000
_diffrn_orient_matrix_UB_12 0.0377257000
_diffrn_orient_matrix_UB_13 -0.0675359000
_diffrn_orient_matrix_UB_21 -0.0583857000
_diffrn_orient_matrix_UB_22 -0.0670915000
_diffrn_orient_matrix_UB_23 -0.0070797000
_diffrn_orient_matrix_UB_31 -0.0472791000
_diffrn_orient_matrix_UB_32 0.0488115000
_diffrn_orient_matrix_UB_33 0.0424200000
_diffrn_radiation_monochromator mirror
_diffrn_radiation_probe x-ray
_diffrn_radiation_type 'Cu K\a'
_diffrn_radiation_wavelength 1.54184
_diffrn_reflns_av_R_equivalents 0.0457
_diffrn_reflns_av_unetI/netI 0.0265
_diffrn_reflns_Laue_measured_fraction_full 0.998
_diffrn_reflns_Laue_measured_fraction_max 0.984
_diffrn_reflns_limit_h_max 21
_diffrn_reflns_limit_h_min -22
_diffrn_reflns_limit_k_max 21
_diffrn_reflns_limit_k_min -20
_diffrn_reflns_limit_l_max 24
_diffrn_reflns_limit_l_min -24
_diffrn_reflns_number 76396
_diffrn_reflns_point_group_measured_fraction_full 0.998
_diffrn_reflns_point_group_measured_fraction_max 0.984
_diffrn_reflns_theta_full 74.504
_diffrn_reflns_theta_max 77.886
_diffrn_reflns_theta_min 3.048
_diffrn_source 'micro-focus sealed X-ray tube'
_diffrn_source_type 'PhotonJet (Cu) X-ray Source'
_exptl_absorpt_coefficient_mu 8.238
_exptl_absorpt_correction_T_max 1.00000
_exptl_absorpt_correction_T_min 0.59084
_exptl_absorpt_correction_type multi-scan
_exptl_absorpt_process_details
;
CrysAlisPro 1.171.40.84a (Rigaku Oxford Diffraction, 2020)
Empirical absorption correction using spherical harmonics,
implemented in SCALE3 ABSPACK scaling algorithm.
;
_exptl_crystal_colour 'dark green'
_exptl_crystal_colour_modifier dark
_exptl_crystal_colour_primary green
_exptl_crystal_density_diffrn 1.468
_exptl_crystal_description block
_exptl_crystal_F_000 2744
_exptl_crystal_size_max 0.154
_exptl_crystal_size_mid 0.061
_exptl_crystal_size_min 0.049
_refine_diff_density_max 0.890
_refine_diff_density_min -0.630
_refine_diff_density_rms 0.076
_refine_ls_extinction_method none
_refine_ls_goodness_of_fit_ref 1.063
_refine_ls_hydrogen_treatment constr
_refine_ls_matrix_type full
_refine_ls_number_parameters 796
_refine_ls_number_reflns 12405
_refine_ls_number_restraints 216
_refine_ls_restrained_S_all 1.060
_refine_ls_R_factor_all 0.0636
_refine_ls_R_factor_gt 0.0544
_refine_ls_shift/su_max 0.001
_refine_ls_shift/su_mean 0.000
_refine_ls_structure_factor_coef Fsqd
_refine_ls_weighting_details 'w=1/[\s^2^(Fo^2^)+(0.0761P)^2^+7.5303P] where P=(Fo^2^+2Fc^2^)/3'
_refine_ls_weighting_scheme calc
_refine_ls_wR_factor_gt 0.1471
_refine_ls_wR_factor_ref 0.1542
_reflns_Friedel_coverage 0.000
_reflns_number_gt 10455
_reflns_number_total 12405
_reflns_threshold_expression 'I > 2\s(I)'
_cod_data_source_file d0nr09201k2.cif
_cod_data_source_block mataf29
_cod_depositor_comments 'Adding full bibliography for 1561002--1561005.cif.'
_cod_original_cell_volume 5899.53(10)
_cod_database_code 1561005
_shelx_shelxl_version_number 2018/3
_shelx_space_group_comment
;
The symmetry employed for this shelxl refinement is uniquely defined
by the following loop, which should always be used as a source of
symmetry information in preference to the above space-group names.
They are only intended as comments.
;
_shelx_estimated_absorpt_t_max 0.688
_shelx_estimated_absorpt_t_min 0.364
_reflns_odcompleteness_completeness 99.84
_reflns_odcompleteness_iscentric 1
_reflns_odcompleteness_theta 74.33
_olex2_refinement_description
;
1. Fixed Uiso
 At 1.2 times of:
  All C(H,H) groups, All C(H,H,H,H) groups
 At 1.5 times of:
  All C(H,H,H) groups
2. Restrained distances
 C34-C35 \\sim C34-C35' \\sim C35-C36 \\sim C35'-C36'
 with sigma of 0.01
 C38-C39 \\sim C38-C39' \\sim C39-C40 \\sim C39'-C40'
 with sigma of 0.01
 N2-C41 \\sim N2-C41'
 with sigma of 0.01
 N1-C25 \\sim N1-C25'
 with sigma of 0.01
3. Uiso/Uaniso restraints and constraints
All non-hydrogen atoms have similar U: within 1.2A with sigma of 0.02 and sigma
for terminal atoms of 0.04 within 1.2A
C28 \\sim C28': within 2A with sigma of 0.005 and sigma for terminal atoms of
0.01 within 2A
4. Rigid body (RIGU) restrains
 C34, C35, C36
 with sigma for 1-2 distances of 0.004 and sigma for 1-3 distances of 0.004
 C34, C35', C36'
 with sigma for 1-2 distances of 0.004 and sigma for 1-3 distances of 0.004
 C38, C39, C40
 with sigma for 1-2 distances of 0.004 and sigma for 1-3 distances of 0.004
 C38, C39', C40'
 with sigma for 1-2 distances of 0.004 and sigma for 1-3 distances of 0.004
 C41, C42, C43, C44
 with sigma for 1-2 distances of 0.004 and sigma for 1-3 distances of 0.004
 C41', C42', C43', C44'
 with sigma for 1-2 distances of 0.004 and sigma for 1-3 distances of 0.004
 C25, C26, C27, C28
 with sigma for 1-2 distances of 0.004 and sigma for 1-3 distances of 0.004
 C25', C26', C27', C28'
 with sigma for 1-2 distances of 0.004 and sigma for 1-3 distances of 0.004
5. Same fragment restrains
{C25, C26, C27, C28} sigma for 1-2: 0.02, 1-3: 0.04
as in
{C25', C26', C27', C28'}
{C41, C42, C43, C44} sigma for 1-2: 0.02, 1-3: 0.04
as in
{C41', C42', C43', C44'}
6. Others
 Sof(C25')=Sof(H25C)=Sof(H25D)=Sof(C26')=Sof(H26C)=Sof(H26D)=Sof(C27')=
 Sof(H27C)=Sof(H27D)=Sof(C28')=Sof(H28D)=Sof(H28E)=Sof(H28F)=1-FVAR(1)
 Sof(C25)=Sof(H25A)=Sof(H25B)=Sof(C26)=Sof(H26A)=Sof(H26B)=Sof(C27)=Sof(H27A)=
 Sof(H27B)=Sof(C28)=Sof(H28A)=Sof(H28B)=Sof(H28C)=FVAR(1)
 Sof(H34C)=Sof(H34D)=Sof(C35')=Sof(H35C)=Sof(H35D)=Sof(C36')=Sof(H36D)=
 Sof(H36E)=Sof(H36F)=1-FVAR(2)
 Sof(H34A)=Sof(H34B)=Sof(C35)=Sof(H35A)=Sof(H35B)=Sof(C36)=Sof(H36A)=Sof(H36B)=
 Sof(H36C)=FVAR(2)
 Sof(H38C)=Sof(H38D)=Sof(C39')=Sof(H39C)=Sof(H39D)=Sof(C40')=Sof(H40D)=
 Sof(H40E)=Sof(H40F)=1-FVAR(3)
 Sof(H38A)=Sof(H38B)=Sof(C39)=Sof(H39A)=Sof(H39B)=Sof(C40)=Sof(H40A)=Sof(H40B)=
 Sof(H40C)=FVAR(3)
 Sof(C41')=Sof(H41C)=Sof(H41D)=Sof(C42')=Sof(H42C)=Sof(H42D)=Sof(C43')=
 Sof(H43C)=Sof(H43D)=Sof(C44')=Sof(H44D)=Sof(H44E)=Sof(H44F)=1-FVAR(4)
 Sof(C41)=Sof(H41A)=Sof(H41B)=Sof(C42)=Sof(H42A)=Sof(H42B)=Sof(C43)=Sof(H43A)=
 Sof(H43B)=Sof(C44)=Sof(H44A)=Sof(H44B)=Sof(H44C)=FVAR(4)
7.a Secondary CH2 refined with riding coordinates:
 C1(H1A,H1B), C2(H2A,H2B), C3(H3A,H3B), C6(H6A,H6B), C7(H7A,H7B), C8(H8A,H8B),
 C13(H13A,H13B), C14(H14A,H14B), C15(H15A,H15B), C17(H17A,H17B), C18(H18A,H18B),
  C19(H19A,H19B), C21(H21A,H21B), C22(H22A,H22B), C23(H23A,H23B), C25(H25A,
 H25B), C26(H26A,H26B), C27(H27A,H27B), C25'(H25C,H25D), C26'(H26C,H26D),
 C27'(H27C,H27D), C29(H29A,H29B), C30(H30A,H30B), C31(H31A,H31B), C33(H33A,
 H33B), C34(H34A,H34B), C34(H34C,H34D), C37(H37A,H37B), C38(H38A,H38B),
 C38(H38C,H38D), C35(H35A,H35B), C39(H39A,H39B), C41(H41A,H41B), C42(H42A,H42B),
  C43(H43A,H43B), C35'(H35C,H35D), C39'(H39C,H39D), C41'(H41C,H41D), C42'(H42C,
 H42D), C43'(H43C,H43D)
7.b Idealised Me refined as rotating group:
 C5(H5A,H5B,H5C), C10(H10A,H10B,H10C), C11(H11A,H11B,H11C), C12(H12A,H12B,
 H12C), C16(H16A,H16B,H16C), C20(H20A,H20B,H20C), C24(H24A,H24B,H24C), C28(H28A,
 H28B,H28C), C28'(H28D,H28E,H28F), C32(H32A,H32B,H32C), C36(H36A,H36B,H36C),
 C40(H40A,H40B,H40C), C44(H44A,H44B,H44C), C36'(H36D,H36E,H36F), C40'(H40D,H40E,
 H40F), C44'(H44D,H44E,H44F), C46(H46A,H46B,H46C)
;
_olex2_submission_original_sample_id mataf29
_olex2_submission_special_instructions 'No special instructions were received'
_oxdiff_exptl_absorpt_empirical_details
;
Empirical correction (ABSPACK) includes:
- Absorption correction using spherical harmonics
- Frame scaling
;
_oxdiff_exptl_absorpt_empirical_full_max 1.510
_oxdiff_exptl_absorpt_empirical_full_min 0.720

loop_
_space_group_symop_operation_xyz
'x, y, z'
'-x+1/2, y+1/2, -z+1/2'
'-x, -y, -z'
'x-1/2, -y-1/2, z-1/2'

loop_
_atom_site_label
_atom_site_type_symbol
_atom_site_fract_x
_atom_site_fract_y
_atom_site_fract_z
_atom_site_U_iso_or_equiv
_atom_site_adp_type
_atom_site_occupancy
_atom_site_site_symmetry_order
_atom_site_calc_flag
_atom_site_refinement_flags_posn
_atom_site_refinement_flags_adp
_atom_site_refinement_flags_occupancy
_atom_site_disorder_assembly
_atom_site_disorder_group
V1 V 0.52799(3) 0.57192(3) 0.31007(3) 0.03837(14) Uani 1 1 d . . . . .
V2 V 0.38634(3) 0.69896(4) 0.27378(3) 0.04026(14) Uani 1 1 d . . . . .
V3 V 0.55829(3) 0.76313(3) 0.32200(3) 0.03758(14) Uani 1 1 d . . . . .
V4 V 0.60467(3) 0.65401(3) 0.20325(3) 0.03779(14) Uani 1 1 d . . . . .
V5 V 0.42959(3) 0.59925(3) 0.15688(3) 0.04178(15) Uani 1 1 d . . . . .
V6 V 0.46903(3) 0.78755(3) 0.17365(3) 0.04146(14) Uani 1 1 d . . . . .
O1 O 0.54311(14) 0.49806(14) 0.36335(14) 0.0487(6) Uani 1 1 d . . . . .
O2 O 0.31277(13) 0.71500(16) 0.30689(13) 0.0491(6) Uani 1 1 d . . . . .
O3 O 0.60208(14) 0.81589(15) 0.38531(13) 0.0474(6) Uani 1 1 d . . . . .
O4 O 0.68098(13) 0.64124(15) 0.17410(13) 0.0481(6) Uani 1 1 d . . . . .
O5 O 0.38685(15) 0.54399(17) 0.09534(14) 0.0548(6) Uani 1 1 d . . . . .
O6 O 0.45318(16) 0.86129(16) 0.12108(14) 0.0549(6) Uani 1 1 d . . . . .
O7 O 0.42731(12) 0.60679(13) 0.33357(12) 0.0383(5) Uani 1 1 d . . . . .
O8 O 0.57002(12) 0.65709(13) 0.37511(11) 0.0375(5) Uani 1 1 d . . . . .
O9 O 0.60724(13) 0.57080(13) 0.26861(13) 0.0432(5) Uani 1 1 d . . . . .
O10 O 0.46487(13) 0.51868(13) 0.22862(13) 0.0437(5) Uani 1 1 d . . . . .
O11 O 0.45770(12) 0.76303(13) 0.34654(11) 0.0373(5) Uani 1 1 d . . . . .
O12 O 0.64373(12) 0.72769(13) 0.28258(12) 0.0405(5) Uani 1 1 d . . . . .
O13 O 0.53330(13) 0.59271(14) 0.13252(12) 0.0428(5) Uani 1 1 d . . . . .
O14 O 0.35340(12) 0.62928(15) 0.20259(13) 0.0450(5) Uani 1 1 d . . . . .
O15 O 0.38653(13) 0.78409(14) 0.21407(13) 0.0437(5) Uani 1 1 d . . . . .
O16 O 0.53014(13) 0.83240(13) 0.25298(12) 0.0404(5) Uani 1 1 d . . . . .
O17 O 0.56585(13) 0.75067(13) 0.14617(12) 0.0404(5) Uani 1 1 d . . . . .
O18 O 0.42171(13) 0.70306(15) 0.10740(12) 0.0443(5) Uani 1 1 d . . . . .
O19 O 0.49748(11) 0.67676(11) 0.24037(11) 0.0325(4) Uani 1 1 d . . . . .
C1 C 0.42276(18) 0.6088(2) 0.40543(17) 0.0415(7) Uani 1 1 d . . . . .
H1A H 0.436979 0.557373 0.425724 0.050 Uiso 1 1 calc R U . . .
H1B H 0.371084 0.618509 0.409607 0.050 Uiso 1 1 calc R U . . .
C2 C 0.55494(19) 0.6562(2) 0.44409(18) 0.0427(7) Uani 1 1 d . . . . .
H2A H 0.585609 0.696027 0.471562 0.051 Uiso 1 1 calc R U . . .
H2B H 0.569188 0.605049 0.464960 0.051 Uiso 1 1 calc R U . . .
C3 C 0.45070(19) 0.7541(2) 0.41753(17) 0.0418(7) Uani 1 1 d . . . . .
H3A H 0.399146 0.764626 0.421631 0.050 Uiso 1 1 calc R U . . .
H3B H 0.482272 0.792988 0.445371 0.050 Uiso 1 1 calc R U . . .
C4 C 0.47261(19) 0.6717(2) 0.44650(18) 0.0415(7) Uani 1 1 d . . . . .
C5 C 0.4620(2) 0.6695(2) 0.52228(19) 0.0517(9) Uani 1 1 d . . . . .
H5A H 0.492645 0.709448 0.548428 0.078 Uiso 1 1 calc R U . . .
H5B H 0.476377 0.618422 0.541782 0.078 Uiso 1 1 calc R U . . .
H5C H 0.410204 0.679135 0.524084 0.078 Uiso 1 1 calc R U . . .
C6 C 0.5691(2) 0.7480(2) 0.07394(18) 0.0474(8) Uani 1 1 d . . . . .
H6A H 0.620169 0.736599 0.068918 0.057 Uiso 1 1 calc R U . . .
H6B H 0.555875 0.799688 0.053702 0.057 Uiso 1 1 calc R U . . .
C7 C 0.4356(2) 0.7050(3) 0.03808(19) 0.0538(9) Uani 1 1 d . . . . .
H7A H 0.423151 0.757112 0.018631 0.065 Uiso 1 1 calc R U . . .
H7B H 0.402825 0.667113 0.010070 0.065 Uiso 1 1 calc R U . . .
C8 C 0.5384(2) 0.6033(2) 0.0614(2) 0.0518(9) Uani 1 1 d . . . . .
H8A H 0.506101 0.565065 0.033483 0.062 Uiso 1 1 calc R U . . .
H8B H 0.589589 0.592643 0.055970 0.062 Uiso 1 1 calc R U . . .
C9 C 0.5166(2) 0.6860(2) 0.03372(19) 0.0520(9) Uani 1 1 d . . . . .
C10 C 0.5239(3) 0.6890(3) -0.0435(2) 0.0692(13) Uani 1 1 d . . . . .
H10A H 0.575167 0.679708 -0.047304 0.104 Uiso 1 1 calc R U . . .
H10B H 0.508473 0.740082 -0.062326 0.104 Uiso 1 1 calc R U . . .
H10C H 0.492505 0.648995 -0.068878 0.104 Uiso 1 1 calc R U . . .
C11 C 0.4909(2) 0.4439(2) 0.2083(3) 0.0599(11) Uani 1 1 d . . . . .
H11A H 0.537514 0.451149 0.192508 0.090 Uiso 1 1 calc R U . . .
H11B H 0.454312 0.421940 0.171336 0.090 Uiso 1 1 calc R U . . .
H11C H 0.498458 0.408507 0.247263 0.090 Uiso 1 1 calc R U . . .
C12 C 0.7115(2) 0.7053(3) 0.3309(2) 0.0565(9) Uani 1 1 d . . . . .
H12A H 0.726443 0.747811 0.363026 0.085 Uiso 1 1 calc R U . . .
H12B H 0.750853 0.694631 0.305590 0.085 Uiso 1 1 calc R U . . .
H12C H 0.701849 0.658834 0.355919 0.085 Uiso 1 1 calc R U . . .
N1 N 0.77703(17) 0.4328(2) 0.31964(17) 0.0549(8) Uani 1 1 d D . . . .
C13 C 0.7505(2) 0.4689(2) 0.2479(2) 0.0532(9) Uani 1 1 d . . . . .
H13A H 0.761340 0.525117 0.250116 0.064 Uiso 1 1 calc R U . . .
H13B H 0.696466 0.462662 0.235035 0.064 Uiso 1 1 calc R U . . .
C14 C 0.7873(2) 0.4315(3) 0.1917(2) 0.0584(10) Uani 1 1 d . . . . .
H14A H 0.840660 0.442981 0.201297 0.070 Uiso 1 1 calc R U . . .
H14B H 0.781077 0.374551 0.192369 0.070 Uiso 1 1 calc R U . . .
C15 C 0.7524(3) 0.4634(3) 0.1201(2) 0.0628(11) Uani 1 1 d . . . . .
H15A H 0.756000 0.520694 0.121003 0.075 Uiso 1 1 calc R U . . .
H15B H 0.781115 0.444170 0.086527 0.075 Uiso 1 1 calc R U . . .
C16 C 0.6743(3) 0.4413(3) 0.0973(2) 0.0701(12) Uani 1 1 d . . . . .
H16A H 0.643919 0.468407 0.125067 0.105 Uiso 1 1 calc R U . . .
H16B H 0.669042 0.385217 0.102453 0.105 Uiso 1 1 calc R U . . .
H16C H 0.658365 0.455612 0.049420 0.105 Uiso 1 1 calc R U . . .
C17 C 0.7574(2) 0.3464(3) 0.3210(2) 0.0597(10) Uani 1 1 d . . . . .
H17A H 0.771900 0.327009 0.368181 0.072 Uiso 1 1 calc R U . . .
H17B H 0.786419 0.317569 0.292301 0.072 Uiso 1 1 calc R U . . .
C18 C 0.6749(2) 0.3286(3) 0.2956(3) 0.0683(12) Uani 1 1 d . . . . .
H18A H 0.645165 0.366039 0.316408 0.082 Uiso 1 1 calc R U . . .
H18B H 0.662979 0.335833 0.245607 0.082 Uiso 1 1 calc R U . . .
C19 C 0.6540(3) 0.2460(4) 0.3129(4) 0.0896(18) Uani 1 1 d . . . . .
H19A H 0.662430 0.240119 0.363012 0.108 Uiso 1 1 calc R U . . .
H19B H 0.686396 0.208798 0.295102 0.108 Uiso 1 1 calc R U . . .
C20 C 0.5733(4) 0.2260(4) 0.2831(5) 0.130(3) Uani 1 1 d . . . . .
H20A H 0.540959 0.264993 0.297729 0.194 Uiso 1 1 calc R U . . .
H20B H 0.561520 0.174853 0.299452 0.194 Uiso 1 1 calc R U . . .
H20C H 0.565961 0.225523 0.233327 0.194 Uiso 1 1 calc R U . . .
C21 C 0.7390(2) 0.4792(3) 0.3694(2) 0.0622(11) Uani 1 1 d . . . . .
H21A H 0.685556 0.481062 0.350646 0.075 Uiso 1 1 calc R U . . .
H21B H 0.757562 0.533123 0.371425 0.075 Uiso 1 1 calc R U . . .
C22 C 0.7500(3) 0.4468(3) 0.4438(2) 0.0662(12) Uani 1 1 d . . . . .
H22A H 0.721720 0.398188 0.444131 0.079 Uiso 1 1 calc R U . . .
H22B H 0.802683 0.434889 0.460220 0.079 Uiso 1 1 calc R U . . .
C23 C 0.7239(3) 0.5070(4) 0.4920(2) 0.0826(16) Uani 1 1 d . . . . .
H23A H 0.674533 0.525996 0.470379 0.099 Uiso 1 1 calc R U . . .
H23B H 0.718865 0.480542 0.534838 0.099 Uiso 1 1 calc R U . . .
C24 C 0.7754(5) 0.5774(4) 0.5097(3) 0.109(2) Uani 1 1 d . . . . .
H24A H 0.756924 0.610520 0.542546 0.163 Uiso 1 1 calc R U . . .
H24B H 0.777056 0.607073 0.468205 0.163 Uiso 1 1 calc R U . . .
H24C H 0.825000 0.559313 0.529503 0.163 Uiso 1 1 calc R U . . .
C25 C 0.8624(4) 0.4476(8) 0.3394(15) 0.053(3) Uani 0.592(12) 1 d D U P A 1
H25A H 0.876906 0.437010 0.388725 0.063 Uiso 0.592(12) 1 calc R U P A 1
H25B H 0.886642 0.407730 0.315600 0.063 Uiso 0.592(12) 1 calc R U P A 1
C26 C 0.8966(6) 0.5271(7) 0.3258(5) 0.067(2) Uani 0.592(12) 1 d D U P A 1
H26A H 0.893986 0.532655 0.276159 0.080 Uiso 0.592(12) 1 calc R U P A 1
H26B H 0.866160 0.568692 0.340351 0.080 Uiso 0.592(12) 1 calc R U P A 1
C27 C 0.9746(6) 0.5392(9) 0.3607(8) 0.095(4) Uani 0.592(12) 1 d D U P A 1
H27A H 0.991057 0.589977 0.345885 0.114 Uiso 0.592(12) 1 calc R U P A 1
H27B H 1.005182 0.498897 0.344359 0.114 Uiso 0.592(12) 1 calc R U P A 1
C28 C 0.9901(10) 0.5376(11) 0.4371(7) 0.149(5) Uani 0.592(12) 1 d D U P A 1
H28A H 0.956078 0.572458 0.454327 0.224 Uiso 0.592(12) 1 calc R U P A 1
H28B H 1.040815 0.554500 0.454008 0.224 Uiso 0.592(12) 1 calc R U P A 1
H28C H 0.983680 0.484706 0.452854 0.224 Uiso 0.592(12) 1 calc R U P A 1
C25' C 0.8631(5) 0.4301(12) 0.342(3) 0.066(5) Uani 0.408(12) 1 d D U P A 2
H25C H 0.877752 0.398219 0.383067 0.080 Uiso 0.408(12) 1 calc R U P A 2
H25D H 0.885824 0.408068 0.304740 0.080 Uiso 0.408(12) 1 calc R U P A 2
C26' C 0.8870(9) 0.5155(11) 0.3556(13) 0.094(5) Uani 0.408(12) 1 d D U P A 2
H26C H 0.874486 0.544662 0.312310 0.113 Uiso 0.408(12) 1 calc R U P A 2
H26D H 0.857635 0.537797 0.387462 0.113 Uiso 0.408(12) 1 calc R U P A 2
C27' C 0.9664(12) 0.5287(14) 0.3844(14) 0.121(8) Uani 0.408(12) 1 d D U P A 2
H27C H 0.996105 0.520214 0.348716 0.145 Uiso 0.408(12) 1 calc R U P A 2
H27D H 0.983133 0.491458 0.421845 0.145 Uiso 0.408(12) 1 calc R U P A 2
C28' C 0.9770(14) 0.6097(13) 0.4108(13) 0.156(6) Uani 0.408(12) 1 d D U P A 2
H28D H 0.951652 0.645759 0.376397 0.234 Uiso 0.408(12) 1 calc R U P A 2
H28E H 1.029642 0.621912 0.420805 0.234 Uiso 0.408(12) 1 calc R U P A 2
H28F H 0.956726 0.614466 0.452466 0.234 Uiso 0.408(12) 1 calc R U P A 2
N2 N 0.31260(19) 0.9762(2) 0.2887(2) 0.0712(11) Uani 1 1 d D . . . .
C29 C 0.2821(3) 0.9793(3) 0.3567(3) 0.0768(15) Uani 1 1 d . . . . .
H29A H 0.310852 1.018202 0.387048 0.092 Uiso 1 1 calc R U . . .
H29B H 0.230554 0.997672 0.346121 0.092 Uiso 1 1 calc R U . . .
C30 C 0.2840(3) 0.9026(3) 0.3958(3) 0.0768(14) Uani 1 1 d . . . . .
H30A H 0.335602 0.884584 0.408179 0.092 Uiso 1 1 calc R U . . .
H30B H 0.255933 0.863006 0.365789 0.092 Uiso 1 1 calc R U . . .
C31 C 0.2511(3) 0.9107(4) 0.4615(3) 0.0891(18) Uani 1 1 d . . . . .
H31A H 0.275112 0.954880 0.488503 0.107 Uiso 1 1 calc R U . . .
H31B H 0.198047 0.922705 0.448445 0.107 Uiso 1 1 calc R U . . .
C32 C 0.2601(3) 0.8396(4) 0.5055(3) 0.0877(17) Uani 1 1 d . . . . .
H32A H 0.233749 0.796225 0.480246 0.132 Uiso 1 1 calc R U . . .
H32B H 0.240042 0.849393 0.546653 0.132 Uiso 1 1 calc R U . . .
H32C H 0.312460 0.826721 0.518203 0.132 Uiso 1 1 calc R U . . .
C33 C 0.2659(2) 0.9215(3) 0.2368(3) 0.0615(11) Uani 1 1 d . . . . .
H33A H 0.269016 0.868372 0.255812 0.074 Uiso 1 1 calc R U . . .
H33B H 0.286856 0.920369 0.194744 0.074 Uiso 1 1 calc R U . . .
C34 C 0.1841(2) 0.9453(3) 0.2181(3) 0.0767(14) Uani 1 1 d D . . . .
H34A H 0.161536 0.943609 0.259224 0.092 Uiso 0.74(2) 1 calc R U P B 1
H34B H 0.180119 0.998917 0.200190 0.092 Uiso 0.74(2) 1 calc R U P B 1
H34C H 0.161738 0.934748 0.258438 0.092 Uiso 0.26(2) 1 calc R U P B 2
H34D H 0.182740 1.002151 0.211338 0.092 Uiso 0.26(2) 1 calc R U P B 2
C37 C 0.3129(3) 1.0594(3) 0.2636(4) 0.0867(18) Uani 1 1 d . . . . .
H37A H 0.350615 1.088922 0.295221 0.104 Uiso 1 1 calc R U . . .
H37B H 0.264492 1.083101 0.265039 0.104 Uiso 1 1 calc R U . . .
C38 C 0.3285(3) 1.0674(3) 0.1909(4) 0.0931(19) Uani 1 1 d D . . . .
H38A H 0.367973 1.031277 0.183910 0.112 Uiso 0.705(10) 1 calc R U P C 1
H38B H 0.283718 1.055815 0.156776 0.112 Uiso 0.705(10) 1 calc R U P C 1
H38C H 0.293944 1.031227 0.162786 0.112 Uiso 0.295(10) 1 calc R U P C 2
H38D H 0.378172 1.045138 0.192954 0.112 Uiso 0.295(10) 1 calc R U P C 2
C35 C 0.1438(8) 0.8895(6) 0.1643(6) 0.075(3) Uani 0.74(2) 1 d D U P B 1
H35A H 0.094835 0.911089 0.144713 0.091 Uiso 0.74(2) 1 calc R U P B 1
H35B H 0.171915 0.884389 0.126961 0.091 Uiso 0.74(2) 1 calc R U P B 1
C36 C 0.1343(5) 0.8099(5) 0.1940(8) 0.092(4) Uani 0.74(2) 1 d D U P B 1
H36A H 0.180495 0.780895 0.198377 0.138 Uiso 0.74(2) 1 calc R U P B 1
H36B H 0.095192 0.781742 0.163868 0.138 Uiso 0.74(2) 1 calc R U P B 1
H36C H 0.121204 0.815721 0.238993 0.138 Uiso 0.74(2) 1 calc R U P B 1
C39 C 0.3527(4) 1.1520(4) 0.1840(4) 0.079(2) Uani 0.705(10) 1 d D U P C 1
H39A H 0.404829 1.159178 0.205909 0.095 Uiso 0.705(10) 1 calc R U P C 1
H39B H 0.321924 1.187908 0.205261 0.095 Uiso 0.705(10) 1 calc R U P C 1
C40 C 0.3420(5) 1.1664(5) 0.1065(5) 0.098(3) Uani 0.705(10) 1 d D U P C 1
H40A H 0.291051 1.154590 0.085281 0.147 Uiso 0.705(10) 1 calc R U P C 1
H40B H 0.375422 1.132893 0.087008 0.147 Uiso 0.705(10) 1 calc R U P C 1
H40C H 0.352676 1.220746 0.098157 0.147 Uiso 0.705(10) 1 calc R U P C 1
C41 C 0.3906(3) 0.9355(4) 0.3086(4) 0.0457(17) Uani 0.629(10) 1 d D U P D 1
H41A H 0.382585 0.881718 0.322734 0.055 Uiso 0.629(10) 1 calc R U P D 1
H41B H 0.412438 0.932499 0.267106 0.055 Uiso 0.629(10) 1 calc R U P D 1
C42 C 0.4482(4) 0.9743(5) 0.3661(4) 0.0610(19) Uani 0.629(10) 1 d D U P D 1
H42A H 0.422708 1.013894 0.388931 0.073 Uiso 0.629(10) 1 calc R U P D 1
H42B H 0.467185 0.934254 0.400408 0.073 Uiso 0.629(10) 1 calc R U P D 1
C43 C 0.5119(4) 1.0116(6) 0.3436(5) 0.080(3) Uani 0.629(10) 1 d D U P D 1
H43A H 0.493365 1.053410 0.310904 0.096 Uiso 0.629(10) 1 calc R U P D 1
H43B H 0.536494 0.972714 0.319163 0.096 Uiso 0.629(10) 1 calc R U P D 1
C44 C 0.5687(5) 1.0459(8) 0.4015(6) 0.086(3) Uani 0.629(10) 1 d D U P D 1
H44A H 0.544732 1.083760 0.426720 0.129 Uiso 0.629(10) 1 calc R U P D 1
H44B H 0.607595 1.071656 0.382637 0.129 Uiso 0.629(10) 1 calc R U P D 1
H44C H 0.590199 1.004405 0.432387 0.129 Uiso 0.629(10) 1 calc R U P D 1
C35' C 0.1341(19) 0.9095(14) 0.1569(13) 0.064(5) Uani 0.26(2) 1 d D U P B 2
H35C H 0.082166 0.915213 0.161997 0.077 Uiso 0.26(2) 1 calc R U P B 2
H35D H 0.140390 0.937270 0.115052 0.077 Uiso 0.26(2) 1 calc R U P B 2
C36' C 0.1516(13) 0.8245(15) 0.1502(17) 0.078(7) Uani 0.26(2) 1 d D U P B 2
H36D H 0.162318 0.814656 0.104831 0.116 Uiso 0.26(2) 1 calc R U P B 2
H36E H 0.109255 0.793161 0.156686 0.116 Uiso 0.26(2) 1 calc R U P B 2
H36F H 0.194446 0.810568 0.184835 0.116 Uiso 0.26(2) 1 calc R U P B 2
C39' C 0.3271(12) 1.1424(7) 0.1469(10) 0.088(5) Uani 0.295(10) 1 d D U P C 2
H39C H 0.347073 1.127381 0.106156 0.106 Uiso 0.295(10) 1 calc R U P C 2
H39D H 0.274554 1.154877 0.130562 0.106 Uiso 0.295(10) 1 calc R U P C 2
C40' C 0.3652(9) 1.2201(10) 0.1723(9) 0.075(5) Uani 0.295(10) 1 d D . P C 2
H40D H 0.417618 1.210875 0.189693 0.113 Uiso 0.295(10) 1 calc R U P C 2
H40E H 0.342396 1.241439 0.208696 0.113 Uiso 0.295(10) 1 calc R U P C 2
H40F H 0.359708 1.257045 0.134414 0.113 Uiso 0.295(10) 1 calc R U P C 2
C41' C 0.3959(4) 0.9577(7) 0.2837(8) 0.055(3) Uani 0.371(10) 1 d D U P D 2
H41C H 0.406187 0.902898 0.296644 0.066 Uiso 0.371(10) 1 calc R U P D 2
H41D H 0.401334 0.963527 0.235657 0.066 Uiso 0.371(10) 1 calc R U P D 2
C42' C 0.4554(8) 1.0097(8) 0.3291(8) 0.077(4) Uani 0.371(10) 1 d D U P D 2
H42C H 0.492376 1.023806 0.301304 0.092 Uiso 0.371(10) 1 calc R U P D 2
H42D H 0.430873 1.058396 0.338697 0.092 Uiso 0.371(10) 1 calc R U P D 2
C43' C 0.4951(11) 0.9802(10) 0.3939(9) 0.103(6) Uani 0.371(10) 1 d D U P D 2
H43C H 0.519332 0.931161 0.384762 0.124 Uiso 0.371(10) 1 calc R U P D 2
H43D H 0.458533 0.967173 0.422419 0.124 Uiso 0.371(10) 1 calc R U P D 2
C44' C 0.5532(10) 1.0319(14) 0.4357(10) 0.089(5) Uani 0.371(10) 1 d D U P D 2
H44D H 0.592098 1.042582 0.409845 0.133 Uiso 0.371(10) 1 calc R U P D 2
H44E H 0.574326 1.005745 0.478391 0.133 Uiso 0.371(10) 1 calc R U P D 2
H44F H 0.530530 1.080810 0.445840 0.133 Uiso 0.371(10) 1 calc R U P D 2
N3 N 0.6066(3) 0.8456(4) 0.5643(3) 0.1065(18) Uani 1 1 d . U . . .
C45 C 0.6653(3) 0.8303(3) 0.5556(3) 0.0815(15) Uani 1 1 d . U . . .
C46 C 0.7388(3) 0.8141(4) 0.5431(4) 0.100(2) Uani 1 1 d . . . . .
H46A H 0.735277 0.781942 0.502260 0.150 Uiso 1 1 calc R U . . .
H46B H 0.767141 0.786522 0.582291 0.150 Uiso 1 1 calc R U . . .
H46C H 0.763501 0.862951 0.536463 0.150 Uiso 1 1 calc R U . . .

loop_
_atom_site_aniso_label
_atom_site_aniso_U_11
_atom_site_aniso_U_22
_atom_site_aniso_U_33
_atom_site_aniso_U_23
_atom_site_aniso_U_13
_atom_site_aniso_U_12
V1 0.0351(3) 0.0312(3) 0.0515(3) 0.0044(2) 0.0149(2) 0.0024(2)
V2 0.0298(3) 0.0498(3) 0.0427(3) -0.0010(2) 0.0105(2) 0.0050(2)
V3 0.0368(3) 0.0357(3) 0.0409(3) 0.0005(2) 0.0090(2) -0.0061(2)
V4 0.0317(3) 0.0378(3) 0.0469(3) -0.0036(2) 0.0153(2) -0.0034(2)
V5 0.0376(3) 0.0422(3) 0.0471(3) -0.0080(2) 0.0121(2) -0.0122(2)
V6 0.0488(3) 0.0357(3) 0.0395(3) 0.0029(2) 0.0073(2) 0.0007(2)
O1 0.0476(13) 0.0386(12) 0.0635(16) 0.0101(11) 0.0199(12) 0.0049(10)
O2 0.0319(11) 0.0620(16) 0.0548(14) -0.0047(12) 0.0123(10) 0.0060(10)
O3 0.0512(14) 0.0457(13) 0.0450(13) -0.0016(10) 0.0088(11) -0.0096(11)
O4 0.0398(12) 0.0518(14) 0.0577(15) -0.0025(12) 0.0218(11) -0.0044(10)
O5 0.0525(14) 0.0608(16) 0.0536(15) -0.0160(12) 0.0164(12) -0.0217(12)
O6 0.0657(16) 0.0471(14) 0.0491(14) 0.0089(11) 0.0036(12) 0.0011(12)
O7 0.0346(11) 0.0356(11) 0.0474(12) 0.0008(9) 0.0149(9) -0.0007(9)
O8 0.0330(10) 0.0376(11) 0.0429(12) 0.0074(9) 0.0100(9) 0.0012(9)
O9 0.0375(11) 0.0365(12) 0.0579(14) 0.0033(10) 0.0149(10) 0.0070(9)
O10 0.0424(12) 0.0326(11) 0.0600(14) -0.0081(10) 0.0200(11) -0.0068(9)
O11 0.0378(11) 0.0360(11) 0.0392(11) -0.0003(9) 0.0099(9) 0.0020(9)
O12 0.0313(10) 0.0417(12) 0.0491(13) 0.0024(10) 0.0089(9) -0.0031(9)
O13 0.0420(12) 0.0411(12) 0.0498(13) -0.0107(10) 0.0197(10) -0.0095(10)
O14 0.0338(11) 0.0500(14) 0.0523(14) -0.0033(11) 0.0108(10) -0.0089(10)
O15 0.0401(12) 0.0410(12) 0.0488(13) 0.0003(10) 0.0055(10) 0.0098(10)
O16 0.0453(12) 0.0317(11) 0.0449(12) 0.0005(9) 0.0101(10) -0.0026(9)
O17 0.0433(12) 0.0404(12) 0.0386(11) 0.0002(9) 0.0111(9) -0.0090(10)
O18 0.0419(12) 0.0527(14) 0.0383(12) -0.0021(10) 0.0072(9) -0.0081(10)
O19 0.0283(9) 0.0295(10) 0.0416(11) -0.0001(8) 0.0116(8) -0.0003(8)
C1 0.0378(16) 0.0440(18) 0.0464(18) 0.0087(14) 0.0174(14) 0.0006(13)
C2 0.0422(17) 0.0456(18) 0.0410(17) 0.0064(14) 0.0100(13) 0.0025(14)
C3 0.0425(17) 0.0453(18) 0.0401(17) -0.0016(14) 0.0141(14) 0.0027(14)
C4 0.0400(16) 0.0435(18) 0.0428(17) 0.0041(14) 0.0125(13) 0.0010(14)
C5 0.056(2) 0.058(2) 0.0437(19) 0.0084(16) 0.0155(16) -0.0002(17)
C6 0.0504(19) 0.055(2) 0.0391(17) 0.0016(15) 0.0139(15) -0.0124(16)
C7 0.054(2) 0.069(2) 0.0379(18) -0.0058(17) 0.0069(15) -0.0140(18)
C8 0.055(2) 0.056(2) 0.050(2) -0.0177(17) 0.0231(17) -0.0150(17)
C9 0.053(2) 0.064(2) 0.0410(18) -0.0084(17) 0.0134(15) -0.0178(18)
C10 0.076(3) 0.091(3) 0.044(2) -0.013(2) 0.021(2) -0.028(3)
C11 0.063(2) 0.0370(18) 0.087(3) -0.0120(19) 0.031(2) -0.0032(17)
C12 0.0427(19) 0.059(2) 0.064(2) 0.0025(19) 0.0008(17) 0.0008(17)
N1 0.0461(17) 0.069(2) 0.0507(17) 0.0027(15) 0.0124(14) 0.0245(15)
C13 0.053(2) 0.057(2) 0.052(2) 0.0018(17) 0.0147(16) 0.0205(17)
C14 0.063(2) 0.057(2) 0.060(2) 0.0056(19) 0.0238(19) 0.0201(19)
C15 0.078(3) 0.060(2) 0.055(2) -0.0012(19) 0.025(2) 0.011(2)
C16 0.082(3) 0.075(3) 0.054(2) -0.009(2) 0.015(2) -0.001(2)
C17 0.052(2) 0.071(3) 0.060(2) 0.016(2) 0.0187(18) 0.0202(19)
C18 0.054(2) 0.074(3) 0.079(3) 0.006(2) 0.016(2) 0.012(2)
C19 0.059(3) 0.095(4) 0.122(5) 0.038(4) 0.034(3) 0.014(3)
C20 0.075(4) 0.094(5) 0.219(10) 0.027(5) 0.026(5) -0.009(3)
C21 0.054(2) 0.084(3) 0.049(2) -0.001(2) 0.0103(17) 0.028(2)
C22 0.055(2) 0.090(3) 0.053(2) 0.006(2) 0.0111(18) 0.015(2)
C23 0.071(3) 0.128(5) 0.049(2) 0.001(3) 0.012(2) 0.030(3)
C24 0.155(7) 0.104(5) 0.071(4) -0.004(3) 0.034(4) 0.009(5)
C25 0.047(5) 0.047(5) 0.063(5) 0.002(5) 0.010(4) 0.026(3)
C26 0.066(4) 0.062(5) 0.081(6) 0.008(5) 0.032(4) 0.006(4)
C27 0.057(4) 0.090(7) 0.143(9) 0.027(7) 0.031(5) 0.008(4)
C28 0.162(11) 0.135(10) 0.138(9) -0.011(9) -0.005(8) -0.051(10)
C25' 0.048(7) 0.062(9) 0.090(10) 0.009(10) 0.017(7) 0.018(5)
C26' 0.073(8) 0.078(8) 0.132(14) 0.013(10) 0.020(9) -0.006(6)
C27' 0.103(10) 0.116(11) 0.128(16) -0.026(12) -0.017(11) -0.020(9)
C28' 0.178(13) 0.123(10) 0.152(12) -0.032(10) -0.006(10) -0.046(11)
N2 0.0443(18) 0.0513(19) 0.114(3) -0.028(2) 0.0048(19) 0.0111(15)
C29 0.054(2) 0.075(3) 0.096(4) -0.042(3) 0.002(2) 0.019(2)
C30 0.059(3) 0.069(3) 0.102(4) -0.033(3) 0.014(2) 0.014(2)
C31 0.074(3) 0.115(5) 0.072(3) -0.032(3) -0.003(2) 0.041(3)
C32 0.060(3) 0.111(5) 0.088(4) -0.028(3) 0.004(3) 0.025(3)
C33 0.048(2) 0.053(2) 0.080(3) -0.014(2) 0.0025(19) 0.0108(18)
C34 0.048(2) 0.066(3) 0.110(4) -0.009(3) -0.003(2) 0.006(2)
C37 0.055(3) 0.063(3) 0.148(6) -0.025(3) 0.034(3) 0.001(2)
C38 0.066(3) 0.056(3) 0.150(6) 0.001(3) 0.002(3) 0.013(2)
C35 0.051(5) 0.084(6) 0.084(5) -0.011(4) -0.006(3) 0.024(4)
C36 0.066(5) 0.078(4) 0.126(10) -0.023(5) 0.003(5) 0.002(4)
C39 0.048(4) 0.074(4) 0.119(7) 0.005(5) 0.025(4) -0.002(3)
C40 0.065(5) 0.084(6) 0.141(7) 0.039(5) 0.010(5) 0.002(4)
C41 0.040(3) 0.051(4) 0.048(4) 0.002(3) 0.012(3) 0.007(3)
C42 0.046(3) 0.069(4) 0.067(4) 0.004(4) 0.008(3) -0.004(3)
C43 0.055(4) 0.085(6) 0.103(6) -0.020(5) 0.023(4) -0.022(4)
C44 0.052(5) 0.088(7) 0.118(8) -0.018(7) 0.014(5) -0.020(4)
C35' 0.042(10) 0.083(10) 0.064(9) -0.002(8) 0.004(7) 0.024(9)
C36' 0.058(11) 0.089(11) 0.083(15) -0.026(10) 0.005(10) 0.011(9)
C39' 0.061(11) 0.079(8) 0.132(15) -0.003(8) 0.038(10) 0.009(7)
C40' 0.058(9) 0.083(9) 0.092(12) 0.024(9) 0.028(8) -0.007(7)
C41' 0.049(6) 0.037(6) 0.074(9) 0.010(5) -0.002(5) 0.009(4)
C42' 0.073(8) 0.055(7) 0.094(8) 0.003(6) -0.002(6) -0.014(6)
C43' 0.103(11) 0.078(9) 0.108(10) 0.003(8) -0.030(8) -0.015(8)
C44' 0.059(9) 0.102(12) 0.101(12) -0.015(11) 0.004(8) -0.009(8)
N3 0.082(3) 0.117(4) 0.121(4) -0.048(3) 0.020(3) -0.020(3)
C45 0.064(3) 0.087(4) 0.095(4) -0.039(3) 0.019(3) -0.017(3)
C46 0.073(3) 0.107(5) 0.119(5) -0.030(4) 0.017(3) -0.012(3)

loop_
_atom_type_symbol
_atom_type_description
_atom_type_scat_dispersion_real
_atom_type_scat_dispersion_imag
_atom_type_scat_source
C C 0.0181 0.0091 'International Tables Vol C Tables 4.2.6.8 and 6.1.1.4'
H H 0.0000 0.0000 'International Tables Vol C Tables 4.2.6.8 and 6.1.1.4'
N N 0.0311 0.0180 'International Tables Vol C Tables 4.2.6.8 and 6.1.1.4'
O O 0.0492 0.0322 'International Tables Vol C Tables 4.2.6.8 and 6.1.1.4'
V V 0.0687 2.1097 'International Tables Vol C Tables 4.2.6.8 and 6.1.1.4'

loop_
_geom_angle_atom_site_label_1
_geom_angle_atom_site_label_2
_geom_angle_atom_site_label_3
_geom_angle
_geom_angle_site_symmetry_1
_geom_angle_site_symmetry_3
_geom_angle_publ_flag
O1 V1 O7 97.30(11) . . ?
O1 V1 O8 98.52(12) . . ?
O1 V1 O9 103.47(11) . . ?
O1 V1 O10 99.79(12) . . ?
O1 V1 O19 174.66(10) . . ?
O7 V1 O19 77.37(8) . . ?
O8 V1 O7 84.14(9) . . ?
O8 V1 O10 159.61(10) . . ?
O8 V1 O19 80.68(8) . . ?
O9 V1 O7 159.23(10) . . ?
O9 V1 O8 93.17(10) . . ?
O9 V1 O10 91.22(11) . . ?
O9 V1 O19 81.87(9) . . ?
O10 V1 O7 84.72(9) . . ?
O10 V1 O19 80.25(9) . . ?
O2 V2 O7 98.01(12) . . ?
O2 V2 O11 95.38(11) . . ?
O2 V2 O14 103.74(12) . . ?
O2 V2 O15 102.89(12) . . ?
O2 V2 O19 173.19(11) . . ?
O7 V2 O11 83.57(9) . . ?
O7 V2 O19 77.75(8) . . ?
O11 V2 O19 78.94(8) . . ?
O14 V2 O7 88.69(11) . . ?
O14 V2 O11 160.21(10) . . ?
O14 V2 O15 93.30(11) . . ?
O14 V2 O19 81.63(9) . . ?
O15 V2 O7 157.87(10) . . ?
O15 V2 O11 87.29(10) . . ?
O15 V2 O19 80.74(9) . . ?
O3 V3 O8 95.95(11) . . ?
O3 V3 O11 99.07(11) . . ?
O3 V3 O12 99.30(12) . . ?
O3 V3 O16 104.41(12) . . ?
O3 V3 O19 173.72(11) . . ?
O8 V3 O19 77.80(8) . . ?
O11 V3 O8 83.61(9) . . ?
O11 V3 O19 79.83(8) . . ?
O12 V3 O8 85.33(9) . . ?
O12 V3 O11 159.42(10) . . ?
O12 V3 O19 80.90(8) . . ?
O16 V3 O8 159.63(10) . . ?
O16 V3 O11 92.24(10) . . ?
O16 V3 O12 92.12(10) . . ?
O16 V3 O19 81.84(9) . . ?
O4 V4 O9 103.10(12) . . ?
O4 V4 O12 98.96(11) . . ?
O4 V4 O13 99.94(11) . . ?
O4 V4 O17 98.34(12) . . ?
O4 V4 O19 177.25(11) . . ?
O9 V4 O12 88.70(10) . . ?
O9 V4 O13 90.80(10) . . ?
O9 V4 O17 158.57(9) . . ?
O9 V4 O19 79.65(9) . . ?
O12 V4 O17 87.85(9) . . ?
O12 V4 O19 81.00(8) . . ?
O13 V4 O12 160.70(9) . . ?
O13 V4 O17 85.59(10) . . ?
O13 V4 O19 79.93(8) . . ?
O17 V4 O19 78.91(8) . . ?
O5 V5 O10 100.32(13) . . ?
O5 V5 O13 97.47(12) . . ?
O5 V5 O14 102.93(12) . . ?
O5 V5 O18 99.59(13) . . ?
O5 V5 O19 175.88(11) . . ?
O10 V5 O13 86.51(10) . . ?
O10 V5 O18 159.29(10) . . ?
O10 V5 O19 79.98(8) . . ?
O13 V5 O19 78.43(8) . . ?
O14 V5 O10 90.94(10) . . ?
O14 V5 O13 159.57(10) . . ?
O14 V5 O18 90.11(11) . . ?
O14 V5 O19 81.16(9) . . ?
O18 V5 O13 85.33(10) . . ?
O18 V5 O19 79.75(8) . . ?
O6 V6 O15 103.94(13) . . ?
O6 V6 O16 102.84(12) . . ?
O6 V6 O17 97.34(12) . . ?
O6 V6 O18 97.70(12) . . ?
O6 V6 O19 174.25(12) . . ?
O15 V6 O16 93.34(11) . . ?
O15 V6 O17 158.19(10) . . ?
O15 V6 O18 88.39(10) . . ?
O15 V6 O19 80.83(9) . . ?
O16 V6 O17 86.47(10) . . ?
O16 V6 O18 158.30(10) . . ?
O16 V6 O19 79.87(9) . . ?
O17 V6 O19 77.66(8) . . ?
O18 V6 O17 84.03(9) . . ?
O18 V6 O19 79.06(9) . . ?
V2 O7 V1 109.86(10) . . ?
C1 O7 V1 116.57(19) . . ?
C1 O7 V2 118.32(19) . . ?
V1 O8 V3 108.47(10) . . ?
C2 O8 V1 118.83(19) . . ?
C2 O8 V3 117.82(19) . . ?
V1 O9 V4 112.38(11) . . ?
V5 O10 V1 108.57(10) . . ?
C11 O10 V1 116.8(2) . . ?
C11 O10 V5 119.3(2) . . ?
V3 O11 V2 108.88(10) . . ?
C3 O11 V2 117.51(19) . . ?
C3 O11 V3 119.54(19) . . ?
V3 O12 V4 107.76(10) . . ?
C12 O12 V3 117.4(2) . . ?
C12 O12 V4 118.3(2) . . ?
V4 O13 V5 108.48(10) . . ?
C8 O13 V4 117.4(2) . . ?
C8 O13 V5 117.2(2) . . ?
V2 O14 V5 112.14(11) . . ?
V6 O15 V2 113.47(12) . . ?
V3 O16 V6 113.51(11) . . ?
V6 O17 V4 109.22(10) . . ?
C6 O17 V4 116.5(2) . . ?
C6 O17 V6 118.1(2) . . ?
V5 O18 V6 109.15(11) . . ?
C7 O18 V5 118.2(2) . . ?
C7 O18 V6 117.9(2) . . ?
V1 O19 V2 94.95(7) . . ?
V1 O19 V3 92.72(8) . . ?
V1 O19 V5 91.20(7) . . ?
V1 O19 V6 177.21(11) . . ?
V2 O19 V3 91.75(7) . . ?
V2 O19 V5 84.96(7) . . ?
V2 O19 V6 84.95(7) . . ?
V4 O19 V1 86.09(7) . . ?
V4 O19 V2 177.78(11) . . ?
V4 O19 V3 90.16(7) . . ?
V4 O19 V5 93.06(8) . . ?
V4 O19 V6 94.11(7) . . ?
V5 O19 V3 175.09(10) . . ?
V5 O19 V6 91.57(8) . . ?
V6 O19 V3 84.50(7) . . ?
O7 C1 H1A 108.9 . . ?
O7 C1 H1B 108.9 . . ?
O7 C1 C4 113.5(3) . . ?
H1A C1 H1B 107.7 . . ?
C4 C1 H1A 108.9 . . ?
C4 C1 H1B 108.9 . . ?
O8 C2 H2A 109.0 . . ?
O8 C2 H2B 109.0 . . ?
O8 C2 C4 113.0(3) . . ?
H2A C2 H2B 107.8 . . ?
C4 C2 H2A 109.0 . . ?
C4 C2 H2B 109.0 . . ?
O11 C3 H3A 108.9 . . ?
O11 C3 H3B 108.9 . . ?
O11 C3 C4 113.2(3) . . ?
H3A C3 H3B 107.7 . . ?
C4 C3 H3A 108.9 . . ?
C4 C3 H3B 108.9 . . ?
C1 C4 C2 110.5(3) . . ?
C1 C4 C3 110.7(3) . . ?
C1 C4 C5 108.9(3) . . ?
C2 C4 C3 109.5(3) . . ?
C2 C4 C5 109.1(3) . . ?
C3 C4 C5 108.1(3) . . ?
C4 C5 H5A 109.5 . . ?
C4 C5 H5B 109.5 . . ?
C4 C5 H5C 109.5 . . ?
H5A C5 H5B 109.5 . . ?
H5A C5 H5C 109.5 . . ?
H5B C5 H5C 109.5 . . ?
O17 C6 H6A 108.9 . . ?
O17 C6 H6B 108.9 . . ?
O17 C6 C9 113.2(3) . . ?
H6A C6 H6B 107.7 . . ?
C9 C6 H6A 108.9 . . ?
C9 C6 H6B 108.9 . . ?
O18 C7 H7A 108.9 . . ?
O18 C7 H7B 108.9 . . ?
O18 C7 C9 113.2(3) . . ?
H7A C7 H7B 107.8 . . ?
C9 C7 H7A 108.9 . . ?
C9 C7 H7B 108.9 . . ?
O13 C8 H8A 108.8 . . ?
O13 C8 H8B 108.8 . . ?
O13 C8 C9 113.7(3) . . ?
H8A C8 H8B 107.7 . . ?
C9 C8 H8A 108.8 . . ?
C9 C8 H8B 108.8 . . ?
C6 C9 C10 108.8(3) . . ?
C7 C9 C6 109.9(3) . . ?
C7 C9 C8 111.2(3) . . ?
C7 C9 C10 108.0(3) . . ?
C8 C9 C6 110.5(3) . . ?
C8 C9 C10 108.3(3) . . ?
C9 C10 H10A 109.5 . . ?
C9 C10 H10B 109.5 . . ?
C9 C10 H10C 109.5 . . ?
H10A C10 H10B 109.5 . . ?
H10A C10 H10C 109.5 . . ?
H10B C10 H10C 109.5 . . ?
O10 C11 H11A 109.5 . . ?
O10 C11 H11B 109.5 . . ?
O10 C11 H11C 109.5 . . ?
H11A C11 H11B 109.5 . . ?
H11A C11 H11C 109.5 . . ?
H11B C11 H11C 109.5 . . ?
O12 C12 H12A 109.5 . . ?
O12 C12 H12B 109.5 . . ?
O12 C12 H12C 109.5 . . ?
H12A C12 H12B 109.5 . . ?
H12A C12 H12C 109.5 . . ?
H12B C12 H12C 109.5 . . ?
C13 N1 C25 107.1(10) . . ?
C13 N1 C25' 113.4(18) . . ?
C17 N1 C13 111.7(3) . . ?
C17 N1 C21 110.7(3) . . ?
C17 N1 C25 112.5(6) . . ?
C17 N1 C25' 101.4(8) . . ?
C21 N1 C13 106.4(3) . . ?
C21 N1 C25 108.2(9) . . ?
C21 N1 C25' 113.3(17) . . ?
N1 C13 H13A 109.0 . . ?
N1 C13 H13B 109.0 . . ?
N1 C13 C14 113.1(3) . . ?
H13A C13 H13B 107.8 . . ?
C14 C13 H13A 109.0 . . ?
C14 C13 H13B 109.0 . . ?
C13 C14 H14A 109.5 . . ?
C13 C14 H14B 109.5 . . ?
H14A C14 H14B 108.1 . . ?
C15 C14 C13 110.7(3) . . ?
C15 C14 H14A 109.5 . . ?
C15 C14 H14B 109.5 . . ?
C14 C15 H15A 108.8 . . ?
C14 C15 H15B 108.8 . . ?
H15A C15 H15B 107.7 . . ?
C16 C15 C14 113.9(4) . . ?
C16 C15 H15A 108.8 . . ?
C16 C15 H15B 108.8 . . ?
C15 C16 H16A 109.5 . . ?
C15 C16 H16B 109.5 . . ?
C15 C16 H16C 109.5 . . ?
H16A C16 H16B 109.5 . . ?
H16A C16 H16C 109.5 . . ?
H16B C16 H16C 109.5 . . ?
N1 C17 H17A 108.7 . . ?
N1 C17 H17B 108.7 . . ?
N1 C17 C18 114.1(3) . . ?
H17A C17 H17B 107.6 . . ?
C18 C17 H17A 108.7 . . ?
C18 C17 H17B 108.7 . . ?
C17 C18 H18A 109.0 . . ?
C17 C18 H18B 109.0 . . ?
H18A C18 H18B 107.8 . . ?
C19 C18 C17 112.7(4) . . ?
C19 C18 H18A 109.0 . . ?
C19 C18 H18B 109.0 . . ?
C18 C19 H19A 109.0 . . ?
C18 C19 H19B 109.0 . . ?
C18 C19 C20 112.9(5) . . ?
H19A C19 H19B 107.8 . . ?
C20 C19 H19A 109.0 . . ?
C20 C19 H19B 109.0 . . ?
C19 C20 H20A 109.5 . . ?
C19 C20 H20B 109.5 . . ?
C19 C20 H20C 109.5 . . ?
H20A C20 H20B 109.5 . . ?
H20A C20 H20C 109.5 . . ?
H20B C20 H20C 109.5 . . ?
N1 C21 H21A 108.4 . . ?
N1 C21 H21B 108.4 . . ?
N1 C21 C22 115.6(3) . . ?
H21A C21 H21B 107.4 . . ?
C22 C21 H21A 108.4 . . ?
C22 C21 H21B 108.4 . . ?
C21 C22 H22A 109.6 . . ?
C21 C22 H22B 109.6 . . ?
H22A C22 H22B 108.1 . . ?
C23 C22 C21 110.5(4) . . ?
C23 C22 H22A 109.6 . . ?
C23 C22 H22B 109.6 . . ?
C22 C23 H23A 108.6 . . ?
C22 C23 H23B 108.6 . . ?
H23A C23 H23B 107.6 . . ?
C24 C23 C22 114.6(5) . . ?
C24 C23 H23A 108.6 . . ?
C24 C23 H23B 108.6 . . ?
C23 C24 H24A 109.5 . . ?
C23 C24 H24B 109.5 . . ?
C23 C24 H24C 109.5 . . ?
H24A C24 H24B 109.5 . . ?
H24A C24 H24C 109.5 . . ?
H24B C24 H24C 109.5 . . ?
N1 C25 H25A 107.0 . . ?
N1 C25 H25B 107.0 . . ?
H25A C25 H25B 106.7 . . ?
C26 C25 N1 121.4(10) . . ?
C26 C25 H25A 107.0 . . ?
C26 C25 H25B 107.0 . . ?
C25 C26 H26A 108.4 . . ?
C25 C26 H26B 108.4 . . ?
H26A C26 H26B 107.4 . . ?
C27 C26 C25 115.6(9) . . ?
C27 C26 H26A 108.4 . . ?
C27 C26 H26B 108.4 . . ?
C26 C27 H27A 108.0 . . ?
C26 C27 H27B 108.0 . . ?
C26 C27 C28 117.1(11) . . ?
H27A C27 H27B 107.3 . . ?
C28 C27 H27A 108.0 . . ?
C28 C27 H27B 108.0 . . ?
C27 C28 H28A 109.5 . . ?
C27 C28 H28B 109.5 . . ?
C27 C28 H28C 109.5 . . ?
H28A C28 H28B 109.5 . . ?
H28A C28 H28C 109.5 . . ?
H28B C28 H28C 109.5 . . ?
N1 C25' H25C 110.7 . . ?
N1 C25' H25D 110.7 . . ?
H25C C25' H25D 108.8 . . ?
C26' C25' N1 105.2(12) . . ?
C26' C25' H25C 110.7 . . ?
C26' C25' H25D 110.7 . . ?
C25' C26' H26C 108.2 . . ?
C25' C26' H26D 108.2 . . ?
H26C C26' H26D 107.4 . . ?
C27' C26' C25' 116.2(14) . . ?
C27' C26' H26C 108.2 . . ?
C27' C26' H26D 108.2 . . ?
C26' C27' H27C 109.8 . . ?
C26' C27' H27D 109.8 . . ?
C26' C27' C28' 109.4(18) . . ?
H27C C27' H27D 108.2 . . ?
C28' C27' H27C 109.8 . . ?
C28' C27' H27D 109.8 . . ?
C27' C28' H28D 109.5 . . ?
C27' C28' H28E 109.5 . . ?
C27' C28' H28F 109.5 . . ?
H28D C28' H28E 109.5 . . ?
H28D C28' H28F 109.5 . . ?
H28E C28' H28F 109.5 . . ?
C29 N2 C41 104.8(4) . . ?
C29 N2 C41' 124.7(6) . . ?
C33 N2 C29 110.9(4) . . ?
C33 N2 C41 105.4(4) . . ?
C33 N2 C41' 105.2(5) . . ?
C37 N2 C29 106.1(4) . . ?
C37 N2 C33 113.1(4) . . ?
C37 N2 C41 116.2(4) . . ?
C37 N2 C41' 96.0(6) . . ?
N2 C29 H29A 108.3 . . ?
N2 C29 H29B 108.3 . . ?
H29A C29 H29B 107.4 . . ?
C30 C29 N2 115.8(3) . . ?
C30 C29 H29A 108.3 . . ?
C30 C29 H29B 108.3 . . ?
C29 C30 H30A 109.2 . . ?
C29 C30 H30B 109.2 . . ?
C29 C30 C31 112.2(4) . . ?
H30A C30 H30B 107.9 . . ?
C31 C30 H30A 109.2 . . ?
C31 C30 H30B 109.2 . . ?
C30 C31 H31A 108.8 . . ?
C30 C31 H31B 108.8 . . ?
H31A C31 H31B 107.7 . . ?
C32 C31 C30 113.8(4) . . ?
C32 C31 H31A 108.8 . . ?
C32 C31 H31B 108.8 . . ?
C31 C32 H32A 109.5 . . ?
C31 C32 H32B 109.5 . . ?
C31 C32 H32C 109.5 . . ?
H32A C32 H32B 109.5 . . ?
H32A C32 H32C 109.5 . . ?
H32B C32 H32C 109.5 . . ?
N2 C33 H33A 108.9 . . ?
N2 C33 H33B 108.9 . . ?
N2 C33 C34 113.5(3) . . ?
H33A C33 H33B 107.7 . . ?
C34 C33 H33A 108.9 . . ?
C34 C33 H33B 108.9 . . ?
C33 C34 H34A 109.8 . . ?
C33 C34 H34B 109.8 . . ?
C33 C34 H34C 107.2 . . ?
C33 C34 H34D 107.2 . . ?
H34A C34 H34B 108.3 . . ?
H34C C34 H34D 106.8 . . ?
C35 C34 C33 109.2(7) . . ?
C35 C34 H34A 109.8 . . ?
C35 C34 H34B 109.8 . . ?
C35' C34 C33 120.5(13) . . ?
C35' C34 H34C 107.2 . . ?
C35' C34 H34D 107.2 . . ?
N2 C37 H37A 108.7 . . ?
N2 C37 H37B 108.7 . . ?
N2 C37 C38 114.1(4) . . ?
H37A C37 H37B 107.6 . . ?
C38 C37 H37A 108.7 . . ?
C38 C37 H37B 108.7 . . ?
C37 C38 H38A 110.5 . . ?
C37 C38 H38B 110.5 . . ?
C37 C38 H38C 105.2 . . ?
C37 C38 H38D 105.2 . . ?
C37 C38 C39' 128.3(10) . . ?
H38A C38 H38B 108.7 . . ?
H38C C38 H38D 105.9 . . ?
C39 C38 C37 106.2(6) . . ?
C39 C38 H38A 110.5 . . ?
C39 C38 H38B 110.5 . . ?
C39' C38 H38C 105.2 . . ?
C39' C38 H38D 105.2 . . ?
C34 C35 H35A 109.3 . . ?
C34 C35 H35B 109.3 . . ?
H35A C35 H35B 107.9 . . ?
C36 C35 C34 111.7(8) . . ?
C36 C35 H35A 109.3 . . ?
C36 C35 H35B 109.3 . . ?
C35 C36 H36A 109.5 . . ?
C35 C36 H36B 109.5 . . ?
C35 C36 H36C 109.5 . . ?
H36A C36 H36B 109.5 . . ?
H36A C36 H36C 109.5 . . ?
H36B C36 H36C 109.5 . . ?
C38 C39 H39A 110.8 . . ?
C38 C39 H39B 110.8 . . ?
C38 C39 C40 104.9(7) . . ?
H39A C39 H39B 108.8 . . ?
C40 C39 H39A 110.8 . . ?
C40 C39 H39B 110.8 . . ?
C39 C40 H40A 109.5 . . ?
C39 C40 H40B 109.5 . . ?
C39 C40 H40C 109.5 . . ?
H40A C40 H40B 109.5 . . ?
H40A C40 H40C 109.5 . . ?
H40B C40 H40C 109.5 . . ?
N2 C41 H41A 108.0 . . ?
N2 C41 H41B 108.0 . . ?
H41A C41 H41B 107.2 . . ?
C42 C41 N2 117.3(5) . . ?
C42 C41 H41A 108.0 . . ?
C42 C41 H41B 108.0 . . ?
C41 C42 H42A 108.4 . . ?
C41 C42 H42B 108.4 . . ?
H42A C42 H42B 107.4 . . ?
C43 C42 C41 115.6(7) . . ?
C43 C42 H42A 108.4 . . ?
C43 C42 H42B 108.4 . . ?
C42 C43 H43A 108.7 . . ?
C42 C43 H43B 108.7 . . ?
C42 C43 C44 114.2(8) . . ?
H43A C43 H43B 107.6 . . ?
C44 C43 H43A 108.7 . . ?
C44 C43 H43B 108.7 . . ?
C43 C44 H44A 109.5 . . ?
C43 C44 H44B 109.5 . . ?
C43 C44 H44C 109.5 . . ?
H44A C44 H44B 109.5 . . ?
H44A C44 H44C 109.5 . . ?
H44B C44 H44C 109.5 . . ?
C34 C35' H35C 109.5 . . ?
C34 C35' H35D 109.5 . . ?
H35C C35' H35D 108.0 . . ?
C36' C35' C34 110.9(16) . . ?
C36' C35' H35C 109.5 . . ?
C36' C35' H35D 109.5 . . ?
C35' C36' H36D 109.5 . . ?
C35' C36' H36E 109.5 . . ?
C35' C36' H36F 109.5 . . ?
H36D C36' H36E 109.5 . . ?
H36D C36' H36F 109.5 . . ?
H36E C36' H36F 109.5 . . ?
C38 C39' H39C 106.1 . . ?
C38 C39' H39D 106.1 . . ?
H39C C39' H39D 106.3 . . ?
C40' C39' C38 124.9(14) . . ?
C40' C39' H39C 106.1 . . ?
C40' C39' H39D 106.1 . . ?
C39' C40' H40D 109.5 . . ?
C39' C40' H40E 109.5 . . ?
C39' C40' H40F 109.5 . . ?
H40D C40' H40E 109.5 . . ?
H40D C40' H40F 109.5 . . ?
H40E C40' H40F 109.5 . . ?
N2 C41' H41C 108.4 . . ?
N2 C41' H41D 108.4 . . ?
H41C C41' H41D 107.5 . . ?
C42' C41' N2 115.5(10) . . ?
C42' C41' H41C 108.4 . . ?
C42' C41' H41D 108.4 . . ?
C41' C42' H42C 107.4 . . ?
C41' C42' H42D 107.4 . . ?
H42C C42' H42D 106.9 . . ?
C43' C42' C41' 119.8(12) . . ?
C43' C42' H42C 107.4 . . ?
C43' C42' H42D 107.4 . . ?
C42' C43' H43C 107.8 . . ?
C42' C43' H43D 107.8 . . ?
C42' C43' C44' 118.0(14) . . ?
H43C C43' H43D 107.1 . . ?
C44' C43' H43C 107.8 . . ?
C44' C43' H43D 107.8 . . ?
C43' C44' H44D 109.5 . . ?
C43' C44' H44E 109.5 . . ?
C43' C44' H44F 109.5 . . ?
H44D C44' H44E 109.5 . . ?
H44D C44' H44F 109.5 . . ?
H44E C44' H44F 109.5 . . ?
N3 C45 C46 177.6(8) . . ?
C45 C46 H46A 109.5 . . ?
C45 C46 H46B 109.5 . . ?
C45 C46 H46C 109.5 . . ?
H46A C46 H46B 109.5 . . ?
H46A C46 H46C 109.5 . . ?
H46B C46 H46C 109.5 . . ?

loop_
_geom_bond_atom_site_label_1
_geom_bond_atom_site_label_2
_geom_bond_distance
_geom_bond_site_symmetry_2
_geom_bond_publ_flag
V1 O1 1.618(2) . ?
V1 O7 2.052(2) . ?
V1 O8 1.978(2) . ?
V1 O9 1.779(2) . ?
V1 O10 1.995(2) . ?
V1 O19 2.242(2) . ?
V2 O2 1.612(2) . ?
V2 O7 2.006(2) . ?
V2 O11 2.046(2) . ?
V2 O14 1.838(2) . ?
V2 O15 1.855(2) . ?
V2 O19 2.2646(19) . ?
V3 O3 1.611(2) . ?
V3 O8 2.064(2) . ?
V3 O11 1.972(2) . ?
V3 O12 1.951(2) . ?
V3 O16 1.789(2) . ?
V3 O19 2.290(2) . ?
V4 O4 1.608(2) . ?
V4 O9 1.897(2) . ?
V4 O12 2.014(2) . ?
V4 O13 1.999(2) . ?
V4 O17 2.030(2) . ?
V4 O19 2.2332(19) . ?
V5 O5 1.605(2) . ?
V5 O10 1.975(3) . ?
V5 O13 2.029(2) . ?
V5 O14 1.853(2) . ?
V5 O18 1.997(3) . ?
V5 O19 2.270(2) . ?
V6 O6 1.608(3) . ?
V6 O15 1.820(2) . ?
V6 O16 1.890(2) . ?
V6 O17 2.029(2) . ?
V6 O18 2.011(2) . ?
V6 O19 2.287(2) . ?
O7 C1 1.426(4) . ?
O8 C2 1.428(4) . ?
O10 C11 1.432(4) . ?
O11 C3 1.428(4) . ?
O12 C12 1.453(4) . ?
O13 C8 1.426(4) . ?
O17 C6 1.428(4) . ?
O18 C7 1.427(4) . ?
C1 H1A 0.9700 . ?
C1 H1B 0.9700 . ?
C1 C4 1.525(5) . ?
C2 H2A 0.9700 . ?
C2 H2B 0.9700 . ?
C2 C4 1.526(5) . ?
C3 H3A 0.9700 . ?
C3 H3B 0.9700 . ?
C3 C4 1.527(5) . ?
C4 C5 1.533(5) . ?
C5 H5A 0.9600 . ?
C5 H5B 0.9600 . ?
C5 H5C 0.9600 . ?
C6 H6A 0.9700 . ?
C6 H6B 0.9700 . ?
C6 C9 1.531(5) . ?
C7 H7A 0.9700 . ?
C7 H7B 0.9700 . ?
C7 C9 1.522(6) . ?
C8 H8A 0.9700 . ?
C8 H8B 0.9700 . ?
C8 C9 1.524(6) . ?
C9 C10 1.544(5) . ?
C10 H10A 0.9600 . ?
C10 H10B 0.9600 . ?
C10 H10C 0.9600 . ?
C11 H11A 0.9600 . ?
C11 H11B 0.9600 . ?
C11 H11C 0.9600 . ?
C12 H12A 0.9600 . ?
C12 H12B 0.9600 . ?
C12 H12C 0.9600 . ?
N1 C13 1.525(5) . ?
N1 C17 1.505(6) . ?
N1 C21 1.516(5) . ?
N1 C25 1.543(7) . ?
N1 C25' 1.540(9) . ?
C13 H13A 0.9700 . ?
C13 H13B 0.9700 . ?
C13 C14 1.527(5) . ?
C14 H14A 0.9700 . ?
C14 H14B 0.9700 . ?
C14 C15 1.525(6) . ?
C15 H15A 0.9700 . ?
C15 H15B 0.9700 . ?
C15 C16 1.451(7) . ?
C16 H16A 0.9600 . ?
C16 H16B 0.9600 . ?
C16 H16C 0.9600 . ?
C17 H17A 0.9700 . ?
C17 H17B 0.9700 . ?
C17 C18 1.514(6) . ?
C18 H18A 0.9700 . ?
C18 H18B 0.9700 . ?
C18 C19 1.503(7) . ?
C19 H19A 0.9700 . ?
C19 H19B 0.9700 . ?
C19 C20 1.508(8) . ?
C20 H20A 0.9600 . ?
C20 H20B 0.9600 . ?
C20 H20C 0.9600 . ?
C21 H21A 0.9700 . ?
C21 H21B 0.9700 . ?
C21 C22 1.533(6) . ?
C22 H22A 0.9700 . ?
C22 H22B 0.9700 . ?
C22 C23 1.524(7) . ?
C23 H23A 0.9700 . ?
C23 H23B 0.9700 . ?
C23 C24 1.513(9) . ?
C24 H24A 0.9600 . ?
C24 H24B 0.9600 . ?
C24 H24C 0.9600 . ?
C25 H25A 0.9700 . ?
C25 H25B 0.9700 . ?
C25 C26 1.525(13) . ?
C26 H26A 0.9700 . ?
C26 H26B 0.9700 . ?
C26 C27 1.464(11) . ?
C27 H27A 0.9700 . ?
C27 H27B 0.9700 . ?
C27 C28 1.471(17) . ?
C28 H28A 0.9600 . ?
C28 H28B 0.9600 . ?
C28 H28C 0.9600 . ?
C25' H25C 0.9700 . ?
C25' H25D 0.9700 . ?
C25' C26' 1.518(17) . ?
C26' H26C 0.9700 . ?
C26' H26D 0.9700 . ?
C26' C27' 1.462(15) . ?
C27' H27C 0.9700 . ?
C27' H27D 0.9700 . ?
C27' C28' 1.46(2) . ?
C28' H28D 0.9600 . ?
C28' H28E 0.9600 . ?
C28' H28F 0.9600 . ?
N2 C29 1.537(7) . ?
N2 C33 1.512(5) . ?
N2 C37 1.489(7) . ?
N2 C41 1.555(6) . ?
N2 C41' 1.564(8) . ?
C29 H29A 0.9700 . ?
C29 H29B 0.9700 . ?
C29 C30 1.502(8) . ?
C30 H30A 0.9700 . ?
C30 H30B 0.9700 . ?
C30 C31 1.525(7) . ?
C31 H31A 0.9700 . ?
C31 H31B 0.9700 . ?
C31 C32 1.469(8) . ?
C32 H32A 0.9600 . ?
C32 H32B 0.9600 . ?
C32 H32C 0.9600 . ?
C33 H33A 0.9700 . ?
C33 H33B 0.9700 . ?
C33 C34 1.513(6) . ?
C34 H34A 0.9700 . ?
C34 H34B 0.9700 . ?
C34 H34C 0.9700 . ?
C34 H34D 0.9700 . ?
C34 C35 1.500(7) . ?
C34 C35' 1.490(10) . ?
C37 H37A 0.9700 . ?
C37 H37B 0.9700 . ?
C37 C38 1.511(9) . ?
C38 H38A 0.9700 . ?
C38 H38B 0.9700 . ?
C38 H38C 0.9700 . ?
C38 H38D 0.9700 . ?
C38 C39 1.509(7) . ?
C38 C39' 1.530(10) . ?
C35 H35A 0.9700 . ?
C35 H35B 0.9700 . ?
C35 C36 1.489(9) . ?
C36 H36A 0.9600 . ?
C36 H36B 0.9600 . ?
C36 H36C 0.9600 . ?
C39 H39A 0.9700 . ?
C39 H39B 0.9700 . ?
C39 C40 1.513(9) . ?
C40 H40A 0.9600 . ?
C40 H40B 0.9600 . ?
C40 H40C 0.9600 . ?
C41 H41A 0.9700 . ?
C41 H41B 0.9700 . ?
C41 C42 1.533(9) . ?
C42 H42A 0.9700 . ?
C42 H42B 0.9700 . ?
C42 C43 1.454(9) . ?
C43 H43A 0.9700 . ?
C43 H43B 0.9700 . ?
C43 C44 1.500(11) . ?
C44 H44A 0.9600 . ?
C44 H44B 0.9600 . ?
C44 H44C 0.9600 . ?
C35' H35C 0.9700 . ?
C35' H35D 0.9700 . ?
C35' C36' 1.483(10) . ?
C36' H36D 0.9600 . ?
C36' H36E 0.9600 . ?
C36' H36F 0.9600 . ?
C39' H39C 0.9700 . ?
C39' H39D 0.9700 . ?
C39' C40' 1.524(10) . ?
C40' H40D 0.9600 . ?
C40' H40E 0.9600 . ?
C40' H40F 0.9600 . ?
C41' H41C 0.9700 . ?
C41' H41D 0.9700 . ?
C41' C42' 1.539(13) . ?
C42' H42C 0.9700 . ?
C42' H42D 0.9700 . ?
C42' C43' 1.426(15) . ?
C43' H43C 0.9700 . ?
C43' H43D 0.9700 . ?
C43' C44' 1.490(15) . ?
C44' H44D 0.9600 . ?
C44' H44E 0.9600 . ?
C44' H44F 0.9600 . ?
N3 C45 1.140(7) . ?
C45 C46 1.426(8) . ?
C46 H46A 0.9600 . ?
C46 H46B 0.9600 . ?
C46 H46C 0.9600 . ?

loop_
_geom_torsion_atom_site_label_1
_geom_torsion_atom_site_label_2
_geom_torsion_atom_site_label_3
_geom_torsion_atom_site_label_4
_geom_torsion
_geom_torsion_site_symmetry_1
_geom_torsion_site_symmetry_2
_geom_torsion_site_symmetry_3
_geom_torsion_site_symmetry_4
_geom_torsion_publ_flag
V1 O7 C1 C4 66.7(3) . . . . ?
V1 O8 C2 C4 -67.9(3) . . . . ?
V2 O7 C1 C4 -67.8(3) . . . . ?
V2 O11 C3 C4 66.9(3) . . . . ?
V3 O8 C2 C4 66.5(3) . . . . ?
V3 O11 C3 C4 -68.7(3) . . . . ?
V4 O13 C8 C9 -66.6(4) . . . . ?
V4 O17 C6 C9 66.6(4) . . . . ?
V5 O13 C8 C9 65.2(3) . . . . ?
V5 O18 C7 C9 -66.3(4) . . . . ?
V6 O17 C6 C9 -66.5(4) . . . . ?
V6 O18 C7 C9 68.5(4) . . . . ?
O1 V1 O9 V4 -179.04(14) . . . . ?
O2 V2 O14 V5 -178.61(14) . . . . ?
O2 V2 O15 V6 174.89(13) . . . . ?
O3 V3 O16 V6 -174.65(13) . . . . ?
O4 V4 O9 V1 179.36(14) . . . . ?
O5 V5 O14 V2 -176.61(15) . . . . ?
O6 V6 O15 V2 175.96(14) . . . . ?
O6 V6 O16 V3 -179.55(14) . . . . ?
O7 V1 O9 V4 2.3(4) . . . . ?
O7 V2 O14 V5 -80.68(13) . . . . ?
O7 V2 O15 V6 14.4(4) . . . . ?
O7 C1 C4 C2 -61.3(4) . . . . ?
O7 C1 C4 C3 60.2(4) . . . . ?
O7 C1 C4 C5 178.9(3) . . . . ?
O8 V1 O9 V4 -79.49(13) . . . . ?
O8 V3 O16 V6 2.9(4) . . . . ?
O8 C2 C4 C1 60.3(4) . . . . ?
O8 C2 C4 C3 -61.9(4) . . . . ?
O8 C2 C4 C5 179.9(3) . . . . ?
O10 V1 O9 V4 80.60(14) . . . . ?
O10 V5 O14 V2 82.57(14) . . . . ?
O11 V2 O14 V5 -13.9(4) . . . . ?
O11 V2 O15 V6 79.99(13) . . . . ?
O11 V3 O16 V6 -74.69(13) . . . . ?
O11 C3 C4 C1 -60.3(4) . . . . ?
O11 C3 C4 C2 61.8(4) . . . . ?
O11 C3 C4 C5 -179.4(3) . . . . ?
O12 V3 O16 V6 85.19(13) . . . . ?
O12 V4 O9 V1 80.46(13) . . . . ?
O13 V4 O9 V1 -80.24(14) . . . . ?
O13 V5 O14 V2 0.1(4) . . . . ?
O13 C8 C9 C6 61.5(4) . . . . ?
O13 C8 C9 C7 -60.9(4) . . . . ?
O13 C8 C9 C10 -179.4(3) . . . . ?
O14 V2 O15 V6 -80.20(14) . . . . ?
O15 V2 O14 V5 77.27(14) . . . . ?
O15 V6 O16 V3 75.33(13) . . . . ?
O16 V6 O15 V2 -79.92(13) . . . . ?
O17 V4 O9 V1 -0.3(4) . . . . ?
O17 V6 O15 V2 8.9(4) . . . . ?
O17 V6 O16 V3 -82.82(13) . . . . ?
O17 C6 C9 C7 61.2(4) . . . . ?
O17 C6 C9 C8 -61.9(4) . . . . ?
O17 C6 C9 C10 179.3(4) . . . . ?
O18 V5 O14 V2 -76.75(14) . . . . ?
O18 V6 O15 V2 78.42(14) . . . . ?
O18 V6 O16 V3 -18.7(3) . . . . ?
O18 C7 C9 C6 -62.1(4) . . . . ?
O18 C7 C9 C8 60.6(4) . . . . ?
O18 C7 C9 C10 179.3(3) . . . . ?
O19 V1 O9 V4 0.62(12) . . . . ?
O19 V2 O14 V5 -2.86(12) . . . . ?
O19 V2 O15 V6 0.76(12) . . . . ?
O19 V3 O16 V6 4.70(11) . . . . ?
O19 V4 O9 V1 -0.63(12) . . . . ?
O19 V5 O14 V2 2.86(12) . . . . ?
O19 V6 O15 V2 -0.75(12) . . . . ?
O19 V6 O16 V3 -4.73(11) . . . . ?
N1 C13 C14 C15 173.7(4) . . . . ?
N1 C17 C18 C19 -166.6(4) . . . . ?
N1 C21 C22 C23 168.0(4) . . . . ?
N1 C25 C26 C27 166.7(15) . . . . ?
N1 C25' C26' C27' 174(2) . . . . ?
C13 N1 C17 C18 -54.2(4) . . . . ?
C13 N1 C21 C22 172.9(4) . . . . ?
C13 N1 C25 C26 43(2) . . . . ?
C13 N1 C25' C26' 71(3) . . . . ?
C13 C14 C15 C16 -66.0(5) . . . . ?
C17 N1 C13 C14 -62.3(4) . . . . ?
C17 N1 C21 C22 51.4(5) . . . . ?
C17 N1 C25 C26 165.9(15) . . . . ?
C17 N1 C25' C26' -169(2) . . . . ?
C17 C18 C19 C20 -175.7(6) . . . . ?
C21 N1 C13 C14 176.8(4) . . . . ?
C21 N1 C17 C18 64.2(5) . . . . ?
C21 N1 C25 C26 -71(2) . . . . ?
C21 N1 C25' C26' -50(3) . . . . ?
C21 C22 C23 C24 -73.3(6) . . . . ?
C25 N1 C13 C14 61.3(8) . . . . ?
C25 N1 C17 C18 -174.7(12) . . . . ?
C25 N1 C21 C22 -72.3(10) . . . . ?
C25 C26 C27 C28 -61(2) . . . . ?
C25' N1 C13 C14 51.5(12) . . . . ?
C25' N1 C17 C18 -175(2) . . . . ?
C25' N1 C21 C22 -61.8(15) . . . . ?
C25' C26' C27' C28' -166(3) . . . . ?
N2 C29 C30 C31 -178.6(4) . . . . ?
N2 C33 C34 C35 177.5(7) . . . . ?
N2 C33 C34 C35' 166.2(17) . . . . ?
N2 C37 C38 C39 -161.1(5) . . . . ?
N2 C37 C38 C39' 174.8(10) . . . . ?
N2 C41 C42 C43 -109.7(8) . . . . ?
N2 C41' C42' C43' 99.8(19) . . . . ?
C29 N2 C33 C34 59.3(5) . . . . ?
C29 N2 C37 C38 -170.0(4) . . . . ?
C29 N2 C41 C42 -57.5(7) . . . . ?
C29 N2 C41' C42' -53.7(13) . . . . ?
C29 C30 C31 C32 -173.1(5) . . . . ?
C33 N2 C29 C30 62.8(5) . . . . ?
C33 N2 C37 C38 -48.2(5) . . . . ?
C33 N2 C41 C42 -174.6(6) . . . . ?
C33 N2 C41' C42' 176.6(9) . . . . ?
C33 C34 C35 C36 71.6(13) . . . . ?
C33 C34 C35' C36' 38(4) . . . . ?
C37 N2 C29 C30 -173.9(4) . . . . ?
C37 N2 C33 C34 -59.9(6) . . . . ?
C37 N2 C41 C42 59.3(8) . . . . ?
C37 N2 C41' C42' 60.7(11) . . . . ?
C37 C38 C39 C40 -161.0(6) . . . . ?
C37 C38 C39' C40' 48(2) . . . . ?
C41 N2 C29 C30 -50.5(5) . . . . ?
C41 N2 C33 C34 172.2(5) . . . . ?
C41 N2 C37 C38 73.9(6) . . . . ?
C41 C42 C43 C44 -177.6(8) . . . . ?
C41' N2 C29 C30 -64.5(8) . . . . ?
C41' N2 C33 C34 -163.4(7) . . . . ?
C41' N2 C37 C38 61.1(7) . . . . ?
C41' C42' C43' C44' 179.0(16) . . . . ?
